data_2202516
loop_
_publ_author_name
'Azhar A. Rahman'
'Ibrahim Abdul Razak'
'Hoong-Kun Fun'
'Pornchai Saenee'
'Boonwasana Jindawong'
'Suchada Chantrapromma'
'Chatchanok Karalai'

_publ_section_title
;
 4-[(4-Hydroxy-3-methoxyphenyl)ethenyl]-<i>N</i>-methylpyridinium
 <i>p</i>-toluenesulfonate
;
_journal_issue 11
_journal_name_full 'Acta Crystallographica Section E'
_journal_page_first o1798
_journal_page_last o1800
_journal_paper_doi 10.1107/S1600536803023286
_journal_volume 59
_journal_year 2003
_chemical_formula_iupac 'C15 H16 N O2 1+, C7 H7 O3 S 1-'
_chemical_formula_moiety 'C15 H16 N O2 1+, C7 H7 O3 S 1-'
_chemical_formula_sum 'C22 H23 N O5 S'
_chemical_formula_weight 413.47
_chemical_name_systematic
;
4-[(4-hydroxy-3-methoxyphenyl)ethenyl]-N-methylpyridinium
p-toluenesulfonate
;
_space_group_IT_number 2
_symmetry_cell_setting triclinic
_symmetry_space_group_name_Hall '-P 1'
_symmetry_space_group_name_H-M 'P -1'
_atom_sites_solution_hydrogens geom
_atom_sites_solution_primary direct
_atom_sites_solution_secondary difmap
_audit_creation_method SHELXL-97
_cell_angle_alpha 110.436(4)
_cell_angle_beta 94.184(4)
_cell_angle_gamma 98.581(3)
_cell_formula_units_Z 2
_cell_length_a 9.7154(16)
_cell_length_b 10.4598(17)
_cell_length_c 10.6997(18)
_cell_measurement_reflns_used 4331
_cell_measurement_temperature 293(2)
_cell_measurement_theta_max 27.67
_cell_measurement_theta_min 2.05
_cell_volume 998.3(3)
_computing_cell_refinement 'SAINT (Siemens, 1996)'
_computing_data_collection 'SMART (Siemens, 1996)'
_computing_data_reduction SAINT
_computing_molecular_graphics SHELXTL
_computing_publication_material
;
SHELXTL and PLATON (Spek, 1990)
;
_computing_structure_refinement SHELXTL
_computing_structure_solution 'SHELXTL (Sheldrick, 1997)'
_diffrn_ambient_temperature 293(2)
_diffrn_detector_area_resol_mean 8.33
_diffrn_measured_fraction_theta_full 0.997
_diffrn_measured_fraction_theta_max 0.997
_diffrn_measurement_device_type 'Siemens SMART CCD area-detector'
_diffrn_measurement_method \w
_diffrn_radiation_monochromator graphite
_diffrn_radiation_source 'fine-focus sealed tube'
_diffrn_radiation_type MoK\a
_diffrn_radiation_wavelength 0.71073
_diffrn_reflns_av_R_equivalents 0.0234
_diffrn_reflns_av_sigmaI/netI 0.0261
_diffrn_reflns_limit_h_max 11
_diffrn_reflns_limit_h_min -11
_diffrn_reflns_limit_k_max 12
_diffrn_reflns_limit_k_min -12
_diffrn_reflns_limit_l_max 12
_diffrn_reflns_limit_l_min -12
_diffrn_reflns_number 10593
_diffrn_reflns_theta_full 25.00
_diffrn_reflns_theta_max 25.00
_diffrn_reflns_theta_min 2.05
_diffrn_standards_decay_% 0
_diffrn_standards_number 0
_exptl_absorpt_coefficient_mu 0.197
_exptl_absorpt_correction_T_max 0.9655
_exptl_absorpt_correction_T_min 0.8964
_exptl_absorpt_correction_type multi-scan
_exptl_absorpt_process_details '(SADABS; Sheldrick, 1996)'
_exptl_crystal_colour red
_exptl_crystal_density_diffrn 1.376
_exptl_crystal_density_method 'not measured'
_exptl_crystal_description block
_exptl_crystal_F_000 436
_exptl_crystal_size_max 0.38
_exptl_crystal_size_mid 0.20
_exptl_crystal_size_min 0.18
_refine_diff_density_max 0.634
_refine_diff_density_min -0.405
_refine_ls_extinction_method none
_refine_ls_goodness_of_fit_ref 1.110
_refine_ls_hydrogen_treatment mixed
_refine_ls_matrix_type full
_refine_ls_number_parameters 269
_refine_ls_number_reflns 3518
_refine_ls_number_restraints 0
_refine_ls_restrained_S_all 1.110
_refine_ls_R_factor_all 0.0693
_refine_ls_R_factor_gt 0.0646
_refine_ls_shift/su_max 0.001
_refine_ls_shift/su_mean 0.000
_refine_ls_structure_factor_coef Fsqd
_refine_ls_weighting_details 'calc w = 1/[\s^2^(Fo^2^)+(0.0594P)^2^+0.884P] where P = (Fo^2^+2Fc^2^)/3'
_refine_ls_weighting_scheme calc
_refine_ls_wR_factor_gt 0.1517
_refine_ls_wR_factor_ref 0.1551
_reflns_number_gt 3251
_reflns_number_total 3518
_reflns_threshold_expression I>2\s(I)
_cod_data_source_file ci6286.cif
_cod_data_source_block I
_cod_database_code 2202516
_cod_database_fobs_code 2202516

loop_
_symmetry_equiv_pos_as_xyz
'x, y, z'
'-x, -y, -z'

loop_
_atom_site_label
_atom_site_fract_x
_atom_site_fract_y
_atom_site_fract_z
_atom_site_U_iso_or_equiv
_atom_site_adp_type
_atom_site_calc_flag
_atom_site_refinement_flags
_atom_site_occupancy
_atom_site_disorder_assembly
_atom_site_disorder_group
_atom_site_type_symbol
S1 -0.12655(8) 0.48537(8) 0.74266(8) 0.0458(2) Uani d . 1 . . S
O1 0.3255(3) -0.0721(2) 0.0448(2) 0.0637(7) Uani d . 1 . . O
H1O 0.225(4) 0.240(4) 0.138(4) 0.066(11) Uiso d . 1 . . H
O2 0.2442(3) 0.1627(2) 0.1093(2) 0.0600(7) Uani d . 1 . . O
O3 -0.1265(3) 0.6238(3) 0.8381(3) 0.0869(9) Uani d . 1 . . O
O4 -0.1670(3) 0.4667(5) 0.6072(3) 0.1146(13) Uani d . 1 . . O
O5 -0.2036(2) 0.3844(3) 0.7847(3) 0.0688(7) Uani d . 1 . . O
N1 1.0075(3) -0.0736(2) 0.7222(2) 0.0462(6) Uani d . 1 . . N
C1 0.4924(3) 0.0084(3) 0.2483(3) 0.0450(7) Uani d . 1 . . C
H1 0.5222 -0.0763 0.2251 0.054 Uiso calc R 1 . . H
C2 0.3909(3) 0.0258(3) 0.1632(3) 0.0424(7) Uani d . 1 . . C
C3 0.3447(3) 0.1529(3) 0.1976(3) 0.0419(7) Uani d . 1 . . C
C4 0.4017(3) 0.2585(3) 0.3173(3) 0.0462(7) Uani d . 1 . . C
H4 0.3706 0.3426 0.3414 0.055 Uiso calc R 1 . . H
C5 0.5048(3) 0.2401(3) 0.4018(3) 0.0480(7) Uani d . 1 . . C
H5 0.5432 0.3128 0.4819 0.058 Uiso calc R 1 . . H
C6 0.5520(3) 0.1157(3) 0.3695(3) 0.0421(7) Uani d . 1 . . C
C7 0.6581(3) 0.1000(3) 0.4638(3) 0.0467(7) Uani d . 1 . . C
H7 0.6904 0.1764 0.5427 0.056 Uiso calc R 1 . . H
C8 0.7133(3) -0.0119(3) 0.4486(3) 0.0471(7) Uani d . 1 . . C
H8 0.6838 -0.0874 0.3684 0.056 Uiso calc R 1 . . H
C9 0.8157(3) -0.0281(3) 0.5456(3) 0.0423(7) Uani d . 1 . . C
C10 0.8651(3) 0.0708(3) 0.6728(3) 0.0485(7) Uani d . 1 . . C
H10 0.8334 0.1548 0.7003 0.058 Uiso calc R 1 . . H
C11 0.9595(3) 0.0456(3) 0.7575(3) 0.0499(7) Uani d . 1 . . C
H11 0.9916 0.1132 0.8423 0.060 Uiso calc R 1 . . H
C12 0.9624(4) -0.1705(3) 0.6002(3) 0.0552(8) Uani d . 1 . . C
H12 0.9958 -0.2535 0.5753 0.066 Uiso calc R 1 . . H
C13 0.8688(3) -0.1499(3) 0.5121(3) 0.0532(8) Uani d . 1 . . C
H13 0.8396 -0.2188 0.4275 0.064 Uiso calc R 1 . . H
C14 1.1089(4) -0.0993(4) 0.8159(4) 0.0628(9) Uani d . 1 . . C
H14A 1.1876 -0.1279 0.7716 0.094 Uiso calc R 1 . . H
H14B 1.0643 -0.1711 0.8441 0.094 Uiso calc R 1 . . H
H14C 1.1408 -0.0156 0.8932 0.094 Uiso calc R 1 . . H
C15 0.3604(5) -0.2069(3) 0.0070(4) 0.0748(12) Uani d . 1 . . C
H15A 0.3096 -0.2649 -0.0796 0.112 Uiso calc R 1 . . H
H15B 0.3357 -0.2468 0.0725 0.112 Uiso calc R 1 . . H
H15C 0.4595 -0.1997 0.0027 0.112 Uiso calc R 1 . . H
C16 0.0515(3) 0.4664(3) 0.7578(3) 0.0378(6) Uani d . 1 . . C
C17 0.1410(3) 0.5019(3) 0.6762(3) 0.0418(7) Uani d . 1 . . C
H17 0.1079 0.5352 0.6120 0.050 Uiso calc R 1 . . H
C18 0.2785(3) 0.4882(3) 0.6899(3) 0.0452(7) Uani d . 1 . . C
H18 0.3378 0.5114 0.6336 0.054 Uiso calc R 1 . . H
C19 0.3317(3) 0.4406(3) 0.7858(3) 0.0443(7) Uani d . 1 . . C
C20 0.2404(3) 0.4060(3) 0.8668(3) 0.0453(7) Uani d . 1 . . C
H20 0.2737 0.3736 0.9317 0.054 Uiso calc R 1 . . H
C21 0.1015(3) 0.4181(3) 0.8540(3) 0.0421(7) Uani d . 1 . . C
H21 0.0417 0.3940 0.9095 0.051 Uiso calc R 1 . . H
C22 0.4825(4) 0.4261(4) 0.7998(4) 0.0690(10) Uani d . 1 . . C
H22A 0.5032 0.4030 0.8776 0.103 Uiso calc R 1 . . H
H22B 0.5417 0.5123 0.8099 0.103 Uiso calc R 1 . . H
H22C 0.4993 0.3539 0.7209 0.103 Uiso calc R 1 . . H

loop_
_atom_site_aniso_label
_atom_site_aniso_U_11
_atom_site_aniso_U_22
_atom_site_aniso_U_33
_atom_site_aniso_U_12
_atom_site_aniso_U_13
_atom_site_aniso_U_23
S1 0.0375(4) 0.0515(5) 0.0506(5) 0.0154(3) -0.0007(3) 0.0198(4)
O1 0.0846(17) 0.0449(12) 0.0509(13) 0.0300(12) -0.0226(12) 0.0033(10)
O2 0.0699(16) 0.0471(13) 0.0573(14) 0.0286(12) -0.0179(11) 0.0104(11)
O3 0.0643(17) 0.0518(15) 0.136(3) 0.0311(13) -0.0014(16) 0.0184(16)
O4 0.0553(17) 0.233(4) 0.0714(19) 0.030(2) -0.0056(14) 0.077(2)
O5 0.0432(13) 0.0671(16) 0.108(2) 0.0180(11) 0.0195(13) 0.0412(15)
N1 0.0450(14) 0.0459(14) 0.0486(15) 0.0065(11) -0.0079(11) 0.0219(12)
C1 0.0502(17) 0.0400(16) 0.0474(17) 0.0184(13) 0.0007(13) 0.0161(13)
C2 0.0492(17) 0.0389(15) 0.0375(15) 0.0145(13) -0.0023(13) 0.0110(12)
C3 0.0430(16) 0.0420(15) 0.0440(16) 0.0130(12) -0.0008(12) 0.0190(13)
C4 0.0536(18) 0.0358(15) 0.0488(17) 0.0124(13) 0.0010(14) 0.0144(13)
C5 0.0520(18) 0.0429(16) 0.0443(17) 0.0055(14) -0.0039(14) 0.0135(13)
C6 0.0421(16) 0.0436(16) 0.0423(16) 0.0081(12) 0.0001(12) 0.0189(13)
C7 0.0493(17) 0.0462(17) 0.0431(16) 0.0072(14) -0.0020(13) 0.0168(13)
C8 0.0507(18) 0.0457(17) 0.0407(16) 0.0056(14) -0.0084(13) 0.0151(13)
C9 0.0407(15) 0.0419(16) 0.0441(16) 0.0033(12) -0.0027(12) 0.0191(13)
C10 0.0545(18) 0.0427(16) 0.0481(17) 0.0130(14) -0.0015(14) 0.0162(14)
C11 0.0548(19) 0.0468(17) 0.0412(16) 0.0064(14) -0.0052(14) 0.0111(13)
C12 0.062(2) 0.0412(17) 0.059(2) 0.0139(15) -0.0117(16) 0.0155(15)
C13 0.0580(19) 0.0408(16) 0.0507(18) 0.0081(14) -0.0135(15) 0.0091(14)
C14 0.056(2) 0.073(2) 0.064(2) 0.0127(17) -0.0159(16) 0.0345(19)
C15 0.104(3) 0.0466(19) 0.059(2) 0.034(2) -0.022(2) 0.0007(16)
C16 0.0392(15) 0.0353(14) 0.0341(14) 0.0101(11) -0.0001(11) 0.0065(11)
C17 0.0486(17) 0.0371(15) 0.0387(15) 0.0097(12) 0.0022(12) 0.0125(12)
C18 0.0423(16) 0.0435(16) 0.0465(17) 0.0048(13) 0.0095(13) 0.0131(13)
C19 0.0363(15) 0.0429(16) 0.0441(16) 0.0084(12) -0.0006(12) 0.0052(13)
C20 0.0478(17) 0.0498(17) 0.0385(15) 0.0146(13) -0.0045(13) 0.0164(13)
C21 0.0403(15) 0.0495(17) 0.0379(15) 0.0120(13) 0.0044(12) 0.0163(13)
C22 0.0433(19) 0.088(3) 0.076(2) 0.0189(18) 0.0044(17) 0.029(2)

loop_
_atom_type_symbol
_atom_type_description
_atom_type_scat_dispersion_real
_atom_type_scat_dispersion_imag
_atom_type_scat_source
C C 0.0033 0.0016 'International Tables Vol C Tables 4.2.6.8 and 6.1.1.4'
H H 0.0000 0.0000 'International Tables Vol C Tables 4.2.6.8 and 6.1.1.4'
N N 0.0061 0.0033 'International Tables Vol C Tables 4.2.6.8 and 6.1.1.4'
O O 0.0106 0.0060 'International Tables Vol C Tables 4.2.6.8 and 6.1.1.4'
S S 0.1246 0.1234 'International Tables Vol C Tables 4.2.6.8 and 6.1.1.4'

loop_
_geom_angle_atom_site_label_1
_geom_angle_atom_site_label_2
_geom_angle_atom_site_label_3
_geom_angle
_geom_angle_publ_flag
O4 S1 O5 113.7(2) y
O4 S1 O3 114.4(2) y
O5 S1 O3 109.93(18) y
O4 S1 C16 107.18(15) y
O5 S1 C16 106.58(13) y
O3 S1 C16 104.29(14) y
C2 O1 C15 117.9(2) ?
C3 O2 H1O 109(3) ?
C12 N1 C11 119.3(3) ?
C12 N1 C14 119.8(3) ?
C11 N1 C14 120.9(3) ?
C2 C1 C6 121.2(3) ?
C2 C1 H1 119.4 ?
C6 C1 H1 119.4 ?
O1 C2 C1 125.6(3) ?
O1 C2 C3 114.5(2) ?
C1 C2 C3 119.8(3) ?
O2 C3 C4 124.0(3) ?
O2 C3 C2 116.7(3) ?
C4 C3 C2 119.3(3) ?
C3 C4 C5 120.3(3) ?
C3 C4 H4 119.8 ?
C5 C4 H4 119.8 ?
C4 C5 C6 121.2(3) ?
C4 C5 H5 119.4 ?
C6 C5 H5 119.4 ?
C5 C6 C1 118.1(3) ?
C5 C6 C7 119.1(3) ?
C1 C6 C7 122.7(3) ?
C8 C7 C6 126.6(3) ?
C8 C7 H7 116.7 ?
C6 C7 H7 116.7 ?
C7 C8 C9 126.1(3) ?
C7 C8 H8 117.0 ?
C9 C8 H8 117.0 ?
C13 C9 C10 116.3(3) ?
C13 C9 C8 119.2(3) ?
C10 C9 C8 124.5(3) ?
C11 C10 C9 120.3(3) ?
C11 C10 H10 119.8 ?
C9 C10 H10 119.8 ?
N1 C11 C10 121.8(3) ?
N1 C11 H11 119.1 ?
C10 C11 H11 119.1 ?
N1 C12 C13 121.1(3) ?
N1 C12 H12 119.5 ?
C13 C12 H12 119.5 ?
C12 C13 C9 121.3(3) ?
C12 C13 H13 119.4 ?
C9 C13 H13 119.4 ?
N1 C14 H14A 109.5 ?
N1 C14 H14B 109.5 ?
H14A C14 H14B 109.5 ?
N1 C14 H14C 109.5 ?
H14A C14 H14C 109.5 ?
H14B C14 H14C 109.5 ?
O1 C15 H15A 109.5 ?
O1 C15 H15B 109.5 ?
H15A C15 H15B 109.5 ?
O1 C15 H15C 109.5 ?
H15A C15 H15C 109.5 ?
H15B C15 H15C 109.5 ?
C17 C16 C21 119.8(3) ?
C17 C16 S1 120.5(2) ?
C21 C16 S1 119.7(2) ?
C18 C17 C16 119.9(3) ?
C18 C17 H17 120.1 ?
C16 C17 H17 120.1 ?
C17 C18 C19 121.6(3) ?
C17 C18 H18 119.2 ?
C19 C18 H18 119.2 ?
C20 C19 C18 117.6(3) ?
C20 C19 C22 121.3(3) ?
C18 C19 C22 121.1(3) ?
C21 C20 C19 121.7(3) ?
C21 C20 H20 119.2 ?
C19 C20 H20 119.2 ?
C20 C21 C16 119.4(3) ?
C20 C21 H21 120.3 ?
C16 C21 H21 120.3 ?
C19 C22 H22A 109.5 ?
C19 C22 H22B 109.5 ?
H22A C22 H22B 109.5 ?
C19 C22 H22C 109.5 ?
H22A C22 H22C 109.5 ?
H22B C22 H22C 109.5 ?

loop_
_geom_bond_atom_site_label_1
_geom_bond_atom_site_label_2
_geom_bond_site_symmetry_2
_geom_bond_distance
_geom_bond_publ_flag
S1 O4 . 1.410(3) y
S1 O5 . 1.422(2) y
S1 O3 . 1.452(3) y
S1 C16 . 1.773(3) y
O1 C2 . 1.357(3) y
O1 C15 . 1.425(4) y
O2 C3 . 1.349(3) y
O2 H1O . 0.81(4) ?
N1 C12 . 1.336(4) y
N1 C11 . 1.336(4) y
N1 C14 . 1.474(4) y
C1 C2 . 1.368(4) ?
C1 C6 . 1.399(4) ?
C1 H1 . 0.93 ?
C2 C3 . 1.402(4) ?
C3 C4 . 1.376(4) ?
C4 C5 . 1.380(4) ?
C4 H4 . 0.93 ?
C5 C6 . 1.382(4) ?
C5 H5 . 0.93 ?
C6 C7 . 1.457(4) y
C7 C8 . 1.324(4) y
C7 H7 . 0.93 ?
C8 C9 . 1.456(4) y
C8 H8 . 0.93 ?
C9 C13 . 1.386(4) ?
C9 C10 . 1.388(4) ?
C10 C11 . 1.361(4) ?
C10 H10 . 0.93 ?
C11 H11 . 0.93 ?
C12 C13 . 1.355(4) ?
C12 H12 . 0.93 ?
C13 H13 . 0.93 ?
C14 H14A . 0.96 ?
C14 H14B . 0.96 ?
C14 H14C . 0.96 ?
C15 H15A . 0.96 ?
C15 H15B . 0.96 ?
C15 H15C . 0.96 ?
C16 C17 . 1.376(4) ?
C16 C21 . 1.384(4) ?
C17 C18 . 1.368(4) ?
C17 H17 . 0.93 ?
C18 C19 . 1.387(4) ?
C18 H18 . 0.93 ?
C19 C20 . 1.379(4) ?
C19 C22 . 1.497(4) ?
C20 C21 . 1.376(4) ?
C20 H20 . 0.93 ?
C21 H21 . 0.93 ?
C22 H22A . 0.96 ?
C22 H22B . 0.96 ?
C22 H22C . 0.96 ?

loop_
_geom_hbond_atom_site_label_D
_geom_hbond_atom_site_label_H
_geom_hbond_atom_site_label_A
_geom_hbond_site_symmetry_A
_geom_hbond_distance_DH
_geom_hbond_distance_HA
_geom_hbond_distance_DA
_geom_hbond_angle_DHA
_geom_hbond_publ_flag
O2 H1O O3 2_566 0.81(4) 1.79(4) 2.567(4) 160(4) yes
C10 H10 O5 1_655 0.93 2.35 3.266(5) 170 yes
C14 H14B O3 1_645 0.96 2.60 3.501(5) 157 yes
C14 H14C O2 1_656 0.96 2.43 3.378(5) 167 yes
C17 H17 O4 2_566 0.93 2.45 3.186(5) 136 yes
C13 H13 Cg1 2_656 0.93 2.59 3.479(3) 161 yes
C15 H15A Cg1 1_544 0.96 2.83 3.616(4) 140 yes

loop_
_geom_torsion_atom_site_label_1
_geom_torsion_atom_site_label_2
_geom_torsion_atom_site_label_3
_geom_torsion_atom_site_label_4
_geom_torsion
_geom_torsion_publ_flag
C15 O1 C2 C1 2.6(5) ?
C15 O1 C2 C3 -176.1(3) ?
C6 C1 C2 O1 -179.0(3) ?
C6 C1 C2 C3 -0.3(5) ?
O1 C2 C3 O2 -1.0(4) ?
C1 C2 C3 O2 -179.8(3) ?
O1 C2 C3 C4 178.4(3) ?
C1 C2 C3 C4 -0.4(5) ?
O2 C3 C4 C5 -179.7(3) ?
C2 C3 C4 C5 0.9(5) ?
C3 C4 C5 C6 -0.8(5) ?
C4 C5 C6 C1 0.1(5) ?
C4 C5 C6 C7 -178.3(3) ?
C2 C1 C6 C5 0.5(5) ?
C2 C1 C6 C7 178.7(3) ?
C5 C6 C7 C8 179.5(3) ?
C1 C6 C7 C8 1.2(5) y
C6 C7 C8 C9 -177.7(3) y
C7 C8 C9 C13 -176.9(3) ?
C7 C8 C9 C10 3.7(5) y
C13 C9 C10 C11 -0.4(5) ?
C8 C9 C10 C11 179.0(3) ?
C12 N1 C11 C10 0.5(5) ?
C14 N1 C11 C10 -179.5(3) ?
C9 C10 C11 N1 -0.2(5) ?
C11 N1 C12 C13 -0.2(5) ?
C14 N1 C12 C13 179.8(3) ?
N1 C12 C13 C9 -0.5(5) ?
C10 C9 C13 C12 0.7(5) ?
C8 C9 C13 C12 -178.8(3) ?
O4 S1 C16 C17 30.1(3) ?
O5 S1 C16 C17 152.1(2) ?
O3 S1 C16 C17 -91.6(3) ?
O4 S1 C16 C21 -151.1(3) ?
O5 S1 C16 C21 -29.1(3) ?
O3 S1 C16 C21 87.2(3) ?
C21 C16 C17 C18 0.5(4) ?
S1 C16 C17 C18 179.3(2) ?
C16 C17 C18 C19 -0.8(4) ?
C17 C18 C19 C20 0.6(4) ?
C17 C18 C19 C22 -180.0(3) ?
C18 C19 C20 C21 -0.1(4) ?
C22 C19 C20 C21 -179.6(3) ?
C19 C20 C21 C16 -0.1(4) ?
C17 C16 C21 C20 -0.1(4) ?
S1 C16 C21 C20 -178.9(2) ?

loop_
_cod_related_entry_id
_cod_related_entry_database
_cod_related_entry_code
1 ChemSpider 21131371
